data_1541824
loop_
_publ_author_name
'Wiseman, P.J.'
'Dickens, P.'

_publ_section_title
;
 Neutron diffraction studies of cubic tungsten bronzes
;
_journal_name_full 'Journal of Solid State Chemistry'
_journal_page_first 91
_journal_page_last 100
_journal_volume 17
_journal_year 1976
_chemical_formula_sum 'Li0.36 O3 W'
_chemical_name_systematic 'Li0.36 (W O3)'
_space_group_IT_number 204
_symmetry_space_group_name_Hall '-I 2 2 3'
_symmetry_space_group_name_H-M 'I m -3'
_cell_angle_alpha 90
_cell_angle_beta 90
_cell_angle_gamma 90
_cell_formula_units_Z 8
_cell_length_a 7.446
_cell_length_b 7.446
_cell_length_c 7.446
_cell_volume 412.828
_citation_journal_id_ASTM JSSCBI
_cod_data_source_file Wiseman_JSSCBI_1976_955.cif
_cod_data_source_block Li0.36O3W1
_cod_original_formula_sum 'Li0.36 O3 W1'
_cod_database_code 1541824

loop_
_symmetry_equiv_pos_as_xyz
x,y,z
-x,-y,z
x,-y,-z
-x,y,-z
z,x,y
-z,-x,y
z,-x,-y
-z,x,-y
y,z,x
y,-z,-x
-y,z,-x
-y,-z,x
-x,-y,-z
x,y,-z
-x,y,z
x,-y,z
-z,-x,-y
z,x,-y
-z,x,y
z,-x,y
-y,-z,-x
-y,z,x
y,-z,x
y,z,-x
x+1/2,y+1/2,z+1/2
-x+1/2,-y+1/2,z+1/2
x+1/2,-y+1/2,-z+1/2
-x+1/2,y+1/2,-z+1/2
z+1/2,x+1/2,y+1/2
-z+1/2,-x+1/2,y+1/2
z+1/2,-x+1/2,-y+1/2
-z+1/2,x+1/2,-y+1/2
y+1/2,z+1/2,x+1/2
y+1/2,-z+1/2,-x+1/2
-y+1/2,z+1/2,-x+1/2
-y+1/2,-z+1/2,x+1/2
-x+1/2,-y+1/2,-z+1/2
x+1/2,y+1/2,-z+1/2
-x+1/2,y+1/2,z+1/2
x+1/2,-y+1/2,z+1/2
-z+1/2,-x+1/2,-y+1/2
z+1/2,x+1/2,-y+1/2
-z+1/2,x+1/2,y+1/2
z+1/2,-x+1/2,y+1/2
-y+1/2,-z+1/2,-x+1/2
-y+1/2,z+1/2,x+1/2
y+1/2,-z+1/2,x+1/2
y+1/2,z+1/2,-x+1/2

loop_
_atom_site_label
_atom_site_type_symbol
_atom_site_fract_x
_atom_site_fract_y
_atom_site_fract_z
_atom_site_occupancy
_atom_site_U_iso_or_equiv
W1 W 0.25 0.25 0.25 1 0.0
O1 O 0.205 0.292 0 1 0.0
Li1 Li 0 0 0 0 0.0
Li2 Li 0.5 0.5 0 0.48 0.0
